data_7158500
loop_
_publ_author_name
'Ng, Shan Shan'
'Chen, Zicong'
'Yuen, On Ying'
'So, Chau Ming'

_publ_section_title
;
 An indole-amide-based phosphine ligand enabling a general
 palladium-catalyzed sterically hindered Suzuki-Miyaura cross-coupling
 reaction.
;
_journal_issue 7
_journal_name_full 'Organic &amp; biomolecular chemistry'
_journal_page_first 1373
_journal_page_last 1378
_journal_paper_doi 10.1039/d1ob02294f
_journal_volume 20
_journal_year 2022
_chemical_formula_moiety 'C35 H50 Cl N2 O P Pd, C H2 Cl2'
_chemical_formula_sum 'C36 H52 Cl3 N2 O P Pd'
_chemical_formula_weight 772.51
_chemical_name_common SCM2105
_space_group_crystal_system triclinic
_space_group_IT_number 2
_space_group_name_Hall '-P 1'
_space_group_name_H-M_alt 'P -1'
_atom_sites_solution_hydrogens geom
_atom_sites_solution_primary direct
_atom_sites_solution_secondary difmap
_audit_creation_method SHELXL-2018/3
_audit_update_record
;
2021-11-20 deposited with the CCDC.	2022-01-18 downloaded from the CCDC.
;
_cell_angle_alpha 93.8303(14)
_cell_angle_beta 97.7328(14)
_cell_angle_gamma 110.1124(13)
_cell_formula_units_Z 2
_cell_length_a 11.0002(5)
_cell_length_b 12.8129(5)
_cell_length_c 14.2811(6)
_cell_measurement_reflns_used 9309
_cell_measurement_temperature 297(2)
_cell_measurement_theta_max 27.71
_cell_measurement_theta_min 2.49
_cell_volume 1859.03(14)
_computing_cell_refinement 'Bruker APEX3'
_computing_data_collection 'Bruker APEX3'
_computing_data_reduction 'Bruker SAINT V8.40B'
_computing_molecular_graphics 'SHELXL-2018/3 (Sheldrick, 2018)'
_computing_publication_material 'SHELXL-2018/3 (Sheldrick, 2018)'
_computing_structure_refinement 'SHELXL-2018/3 (Sheldrick, 2018)'
_computing_structure_solution 'Bruker SHELXTL'
_diffrn_ambient_temperature 297(2)
_diffrn_measured_fraction_theta_full 0.998
_diffrn_measured_fraction_theta_max 0.991
_diffrn_measurement_device_type 'Bruker Photon III CMOS area detector'
_diffrn_measurement_method 'phi and omega scans'
_diffrn_radiation_type MoK\a
_diffrn_radiation_wavelength 0.71073
_diffrn_reflns_av_R_equivalents 0.0230
_diffrn_reflns_av_unetI/netI 0.0126
_diffrn_reflns_Laue_measured_fraction_full 0.998
_diffrn_reflns_Laue_measured_fraction_max 0.991
_diffrn_reflns_limit_h_max 14
_diffrn_reflns_limit_h_min -14
_diffrn_reflns_limit_k_max 16
_diffrn_reflns_limit_k_min -16
_diffrn_reflns_limit_l_max 18
_diffrn_reflns_limit_l_min -18
_diffrn_reflns_number 96713
_diffrn_reflns_point_group_measured_fraction_full 0.998
_diffrn_reflns_point_group_measured_fraction_max 0.991
_diffrn_reflns_theta_full 25.242
_diffrn_reflns_theta_max 27.741
_diffrn_reflns_theta_min 2.000
_diffrn_source 'Micro-focus sealed tube'
_exptl_absorpt_coefficient_mu 0.788
_exptl_absorpt_correction_T_max 0.7456
_exptl_absorpt_correction_T_min 0.6503
_exptl_absorpt_correction_type multi-scan
_exptl_absorpt_process_details
;
 SADABS 2016/2: Krause, L., Herbst-Irmer, R., Sheldrick G.M. & Stalke D.,
 J. Appl. Cryst. 48 (2015) 3-10
;
_exptl_crystal_colour Colourless
_exptl_crystal_density_diffrn 1.380
_exptl_crystal_description Prism
_exptl_crystal_F_000 804
_exptl_crystal_size_max 0.680
_exptl_crystal_size_mid 0.360
_exptl_crystal_size_min 0.280
_refine_diff_density_max 0.753
_refine_diff_density_min -0.788
_refine_diff_density_rms 0.050
_refine_ls_extinction_method none
_refine_ls_goodness_of_fit_ref 1.050
_refine_ls_hydrogen_treatment constr
_refine_ls_matrix_type full
_refine_ls_number_parameters 403
_refine_ls_number_reflns 8667
_refine_ls_number_restraints 0
_refine_ls_restrained_S_all 1.050
_refine_ls_R_factor_all 0.0275
_refine_ls_R_factor_gt 0.0256
_refine_ls_shift/su_max 0.001
_refine_ls_shift/su_mean 0.000
_refine_ls_structure_factor_coef Fsqd
_refine_ls_weighting_details 'w=1/[\s^2^(Fo^2^)+(0.0274P)^2^+1.2271P] where P=(Fo^2^+2Fc^2^)/3'
_refine_ls_weighting_scheme calc
_refine_ls_wR_factor_gt 0.0647
_refine_ls_wR_factor_ref 0.0663
_reflns_Friedel_coverage 0.000
_reflns_number_gt 8225
_reflns_number_total 8667
_reflns_threshold_expression 'I > 2\s(I)'
_cod_data_source_file d1ob02294f2.cif
_cod_data_source_block SCM2105
_cod_depositor_comments 'Adding full bibliography for 7158500.cif.'
_cod_database_code 7158500
_shelx_shelxl_version_number 2018/3
_shelx_space_group_comment
;
The symmetry employed for this shelxl refinement is uniquely defined
by the following loop, which should always be used as a source of
symmetry information in preference to the above space-group names.
They are only intended as comments.
;
_shelx_estimated_absorpt_t_min 0.616
_shelx_estimated_absorpt_t_max 0.810

loop_
_space_group_symop_operation_xyz
'x, y, z'
'-x, -y, -z'

loop_
_atom_site_label
_atom_site_type_symbol
_atom_site_fract_x
_atom_site_fract_y
_atom_site_fract_z
_atom_site_U_iso_or_equiv
_atom_site_adp_type
_atom_site_occupancy
_atom_site_site_symmetry_order
_atom_site_calc_flag
_atom_site_refinement_flags_posn
_atom_site_refinement_flags_adp
_atom_site_refinement_flags_occupancy
_atom_site_disorder_assembly
_atom_site_disorder_group
P1 P 0.71073(4) 0.84031(3) 0.27399(3) 0.02692(8) Uani 1 1 d . . . . .
O1 O 0.56273(11) 0.60476(10) 0.14511(10) 0.0379(3) Uani 1 1 d . . . . .
Pd1 Pd 0.76006(2) 0.69603(2) 0.21199(2) 0.02887(4) Uani 1 1 d . . . . .
Cl1 Cl 0.80492(5) 0.53925(4) 0.15240(4) 0.04666(11) Uani 1 1 d . . . . .
Cl2 Cl 0.79306(12) 0.48682(10) 0.47286(8) 0.1227(4) Uani 1 1 d . . . . .
Cl3 Cl 0.80785(17) 0.32314(10) 0.32937(11) 0.1459(5) Uani 1 1 d . . . . .
N1 N 0.38570(14) 0.77428(11) 0.08223(10) 0.0320(3) Uani 1 1 d . . . . .
N2 N 0.35171(13) 0.54718(11) 0.16234(10) 0.0304(3) Uani 1 1 d . . . . .
C1 C 0.94489(17) 0.76056(15) 0.27778(14) 0.0379(4) Uani 1 1 d . . . . .
C2 C 0.9738(2) 0.75525(17) 0.37533(15) 0.0472(4) Uani 1 1 d . . . . .
H2A H 0.905632 0.727646 0.409501 0.057 Uiso 1 1 calc R U . . .
C3 C 1.1028(3) 0.7906(2) 0.42182(19) 0.0649(7) Uani 1 1 d . . . . .
H3A H 1.120996 0.785641 0.486532 0.078 Uiso 1 1 calc R U . . .
C4 C 1.2032(2) 0.8328(2) 0.3718(2) 0.0734(8) Uani 1 1 d . . . . .
H4A H 1.289808 0.858134 0.402989 0.088 Uiso 1 1 calc R U . . .
C5 C 1.1769(2) 0.8377(2) 0.2768(2) 0.0674(7) Uani 1 1 d . . . . .
H5A H 1.246266 0.866834 0.244013 0.081 Uiso 1 1 calc R U . . .
C6 C 1.04761(19) 0.80010(18) 0.22691(17) 0.0505(5) Uani 1 1 d . . . . .
C7 C 1.0252(3) 0.8005(3) 0.1209(2) 0.0709(7) Uani 1 1 d . . . . .
H7A H 0.938202 0.799851 0.100175 0.106 Uiso 1 1 calc R U . . .
H7B H 1.034702 0.735320 0.090463 0.106 Uiso 1 1 calc R U . . .
H7C H 1.088347 0.866583 0.104410 0.106 Uiso 1 1 calc R U . . .
C8 C 0.68028(16) 0.82695(13) 0.39695(11) 0.0311(3) Uani 1 1 d . . . . .
H8A H 0.765259 0.842635 0.437595 0.037 Uiso 1 1 calc R U . . .
C9 C 0.6198(2) 0.90840(16) 0.43553(14) 0.0425(4) Uani 1 1 d . . . . .
H9A H 0.538312 0.898669 0.393991 0.051 Uiso 1 1 calc R U . . .
H9B H 0.679254 0.984637 0.435944 0.051 Uiso 1 1 calc R U . . .
C10 C 0.5926(2) 0.8892(2) 0.53641(15) 0.0543(5) Uani 1 1 d . . . . .
H10A H 0.675264 0.908043 0.579360 0.065 Uiso 1 1 calc R U . . .
H10B H 0.548692 0.938410 0.557113 0.065 Uiso 1 1 calc R U . . .
C11 C 0.5079(2) 0.7689(2) 0.54170(16) 0.0581(6) Uani 1 1 d . . . . .
H11A H 0.497204 0.759003 0.607229 0.070 Uiso 1 1 calc R U . . .
H11B H 0.421602 0.752384 0.504333 0.070 Uiso 1 1 calc R U . . .
C12 C 0.5690(2) 0.68857(18) 0.50468(15) 0.0508(5) Uani 1 1 d . . . . .
H12A H 0.510527 0.612237 0.505376 0.061 Uiso 1 1 calc R U . . .
H12B H 0.650967 0.699774 0.546217 0.061 Uiso 1 1 calc R U . . .
C13 C 0.59514(19) 0.70590(15) 0.40377(13) 0.0403(4) Uani 1 1 d . . . . .
H13A H 0.512145 0.686404 0.361065 0.048 Uiso 1 1 calc R U . . .
H13B H 0.638921 0.656374 0.383569 0.048 Uiso 1 1 calc R U . . .
C14 C 0.82523(16) 0.98494(14) 0.27526(13) 0.0357(3) Uani 1 1 d . . . . .
H14A H 0.778012 1.034800 0.289793 0.043 Uiso 1 1 calc R U . . .
C15 C 0.94911(19) 1.01919(16) 0.35112(15) 0.0455(4) Uani 1 1 d . . . . .
H15A H 0.924410 1.012060 0.413732 0.055 Uiso 1 1 calc R U . . .
H15B H 0.997067 0.969697 0.340746 0.055 Uiso 1 1 calc R U . . .
C16 C 1.0366(2) 1.13956(19) 0.3468(2) 0.0650(7) Uani 1 1 d . . . . .
H16A H 0.991310 1.189411 0.363032 0.078 Uiso 1 1 calc R U . . .
H16B H 1.116167 1.158713 0.393244 0.078 Uiso 1 1 calc R U . . .
C17 C 1.0721(3) 1.1561(3) 0.2500(3) 0.0884(10) Uani 1 1 d . . . . .
H17A H 1.123730 1.110856 0.235791 0.106 Uiso 1 1 calc R U . . .
H17B H 1.125555 1.233993 0.249251 0.106 Uiso 1 1 calc R U . . .
C18 C 0.9500(3) 1.1238(2) 0.1739(2) 0.0788(8) Uani 1 1 d . . . . .
H18A H 0.975779 1.131470 0.111651 0.095 Uiso 1 1 calc R U . . .
H18B H 0.902903 1.173975 0.184329 0.095 Uiso 1 1 calc R U . . .
C19 C 0.8599(2) 1.00322(18) 0.17650(15) 0.0519(5) Uani 1 1 d . . . . .
H19A H 0.779942 0.986334 0.130846 0.062 Uiso 1 1 calc R U . . .
H19B H 0.903169 0.952488 0.158285 0.062 Uiso 1 1 calc R U . . .
C20 C 0.55922(15) 0.83895(13) 0.20349(11) 0.0287(3) Uani 1 1 d . . . . .
C21 C 0.51849(16) 0.93119(13) 0.17768(12) 0.0319(3) Uani 1 1 d . . . . .
C22 C 0.5540(2) 1.04465(15) 0.21256(15) 0.0439(4) Uani 1 1 d . . . . .
H22A H 0.618999 1.076246 0.265669 0.053 Uiso 1 1 calc R U . . .
C23 C 0.4918(2) 1.10855(17) 0.16757(18) 0.0539(5) Uani 1 1 d . . . . .
H23A H 0.515284 1.183528 0.191038 0.065 Uiso 1 1 calc R U . . .
C24 C 0.3942(2) 1.06367(18) 0.08751(17) 0.0539(5) Uani 1 1 d . . . . .
H24A H 0.356213 1.109719 0.057191 0.065 Uiso 1 1 calc R U . . .
C25 C 0.3537(2) 0.95281(16) 0.05308(15) 0.0440(4) Uani 1 1 d . . . . .
H25A H 0.287944 0.922132 0.000228 0.053 Uiso 1 1 calc R U . . .
C26 C 0.41468(16) 0.88759(14) 0.10030(12) 0.0330(3) Uani 1 1 d . . . . .
C27 C 0.2993(2) 0.70505(16) -0.00263(13) 0.0440(4) Uani 1 1 d . . . . .
H27A H 0.210086 0.697028 0.001214 0.066 Uiso 1 1 calc R U . . .
H27B H 0.306977 0.632562 -0.006901 0.066 Uiso 1 1 calc R U . . .
H27C H 0.323788 0.739969 -0.058062 0.066 Uiso 1 1 calc R U . . .
C28 C 0.47058(15) 0.74527(13) 0.14547(11) 0.0281(3) Uani 1 1 d . . . . .
C29 C 0.46207(15) 0.62706(13) 0.15059(11) 0.0276(3) Uani 1 1 d . . . . .
C30 C 0.22999(17) 0.56606(16) 0.17915(14) 0.0393(4) Uani 1 1 d . . . . .
H30A H 0.241308 0.643494 0.168938 0.047 Uiso 1 1 calc R U . . .
C31 C 0.2083(2) 0.5527(2) 0.28156(17) 0.0593(6) Uani 1 1 d . . . . .
H31A H 0.283530 0.603283 0.324385 0.089 Uiso 1 1 calc R U . . .
H31B H 0.195763 0.477104 0.293412 0.089 Uiso 1 1 calc R U . . .
H31C H 0.131821 0.569191 0.291355 0.089 Uiso 1 1 calc R U . . .
C32 C 0.1100(2) 0.4893(2) 0.10887(18) 0.0563(5) Uani 1 1 d . . . . .
H32A H 0.130633 0.490206 0.045648 0.084 Uiso 1 1 calc R U . . .
H32B H 0.038176 0.515234 0.111319 0.084 Uiso 1 1 calc R U . . .
H32C H 0.085779 0.414359 0.125487 0.084 Uiso 1 1 calc R U . . .
C33 C 0.35011(18) 0.43064(14) 0.16736(14) 0.0383(4) Uani 1 1 d . . . . .
H33A H 0.261278 0.385276 0.176120 0.046 Uiso 1 1 calc R U . . .
C34 C 0.4431(3) 0.42116(19) 0.25267(17) 0.0605(6) Uani 1 1 d . . . . .
H34A H 0.431691 0.459790 0.308876 0.091 Uiso 1 1 calc R U . . .
H34B H 0.532074 0.454045 0.242307 0.091 Uiso 1 1 calc R U . . .
H34C H 0.424103 0.343659 0.260647 0.091 Uiso 1 1 calc R U . . .
C35 C 0.3720(3) 0.38057(17) 0.07440(17) 0.0566(5) Uani 1 1 d . . . . .
H35A H 0.318650 0.395662 0.022003 0.085 Uiso 1 1 calc R U . . .
H35B H 0.348458 0.301100 0.074125 0.085 Uiso 1 1 calc R U . . .
H35C H 0.462889 0.413326 0.068382 0.085 Uiso 1 1 calc R U . . .
C36 C 0.8535(4) 0.4612(3) 0.3728(2) 0.1051(12) Uani 1 1 d . . . . .
H36A H 0.824916 0.499945 0.323224 0.126 Uiso 1 1 calc R U . . .
H36B H 0.948631 0.493068 0.386891 0.126 Uiso 1 1 calc R U . . .

loop_
_atom_site_aniso_label
_atom_site_aniso_U_11
_atom_site_aniso_U_22
_atom_site_aniso_U_33
_atom_site_aniso_U_23
_atom_site_aniso_U_13
_atom_site_aniso_U_12
P1 0.02487(18) 0.02640(18) 0.02797(18) 0.00212(14) 0.00283(14) 0.00803(15)
O1 0.0274(6) 0.0326(6) 0.0527(7) -0.0035(5) 0.0036(5) 0.0121(5)
Pd1 0.02599(7) 0.03242(7) 0.02933(7) 0.00087(5) 0.00506(4) 0.01221(5)
Cl1 0.0446(2) 0.0499(3) 0.0489(3) -0.0127(2) 0.00065(19) 0.0272(2)
Cl2 0.1326(9) 0.1116(8) 0.1153(8) 0.0223(6) 0.0618(7) 0.0162(6)
Cl3 0.2210(15) 0.0909(7) 0.1542(11) 0.0305(7) 0.0536(11) 0.0802(9)
N1 0.0329(7) 0.0303(7) 0.0314(7) 0.0043(5) 0.0001(5) 0.0115(5)
N2 0.0297(6) 0.0271(6) 0.0359(7) 0.0051(5) 0.0074(5) 0.0111(5)
C1 0.0301(8) 0.0372(9) 0.0462(10) -0.0027(7) 0.0011(7) 0.0150(7)
C2 0.0478(11) 0.0433(10) 0.0492(11) -0.0026(8) -0.0045(9) 0.0208(9)
C3 0.0668(15) 0.0598(14) 0.0627(14) -0.0125(11) -0.0236(12) 0.0325(12)
C4 0.0398(12) 0.0664(15) 0.104(2) -0.0213(15) -0.0154(13) 0.0225(11)
C5 0.0336(10) 0.0613(14) 0.101(2) -0.0132(14) 0.0112(12) 0.0136(10)
C6 0.0345(9) 0.0480(11) 0.0691(14) -0.0031(10) 0.0142(9) 0.0145(8)
C7 0.0620(15) 0.0840(18) 0.0723(16) 0.0112(14) 0.0350(13) 0.0238(13)
C8 0.0316(8) 0.0324(8) 0.0284(7) 0.0021(6) 0.0037(6) 0.0113(6)
C9 0.0534(11) 0.0394(9) 0.0402(9) 0.0023(7) 0.0145(8) 0.0214(8)
C10 0.0712(14) 0.0604(13) 0.0408(10) 0.0006(9) 0.0188(10) 0.0331(11)
C11 0.0639(14) 0.0728(15) 0.0469(11) 0.0180(11) 0.0268(10) 0.0277(12)
C12 0.0600(13) 0.0493(11) 0.0449(11) 0.0167(9) 0.0176(9) 0.0165(10)
C13 0.0469(10) 0.0340(9) 0.0378(9) 0.0062(7) 0.0104(8) 0.0102(7)
C14 0.0309(8) 0.0287(8) 0.0432(9) 0.0055(7) 0.0035(7) 0.0058(6)
C15 0.0357(9) 0.0363(9) 0.0542(11) 0.0033(8) -0.0035(8) 0.0046(7)
C16 0.0445(12) 0.0396(11) 0.0906(18) 0.0059(11) -0.0082(12) -0.0028(9)
C17 0.0549(15) 0.0680(17) 0.117(3) 0.0310(17) 0.0156(16) -0.0139(13)
C18 0.0753(18) 0.0639(16) 0.0834(19) 0.0387(14) 0.0185(15) 0.0000(13)
C19 0.0500(11) 0.0509(11) 0.0487(11) 0.0175(9) 0.0114(9) 0.0072(9)
C20 0.0283(7) 0.0267(7) 0.0308(7) 0.0029(6) 0.0038(6) 0.0101(6)
C21 0.0326(8) 0.0291(8) 0.0357(8) 0.0051(6) 0.0066(6) 0.0127(6)
C22 0.0459(10) 0.0320(9) 0.0528(11) -0.0013(8) 0.0016(8) 0.0162(8)
C23 0.0607(13) 0.0316(9) 0.0733(15) 0.0042(9) 0.0070(11) 0.0232(9)
C24 0.0593(13) 0.0429(10) 0.0686(14) 0.0170(10) 0.0054(11) 0.0297(10)
C25 0.0452(10) 0.0440(10) 0.0469(10) 0.0137(8) 0.0025(8) 0.0213(8)
C26 0.0343(8) 0.0320(8) 0.0352(8) 0.0079(6) 0.0069(6) 0.0139(7)
C27 0.0458(10) 0.0427(10) 0.0360(9) 0.0010(7) -0.0074(8) 0.0123(8)
C28 0.0276(7) 0.0284(7) 0.0290(7) 0.0042(6) 0.0049(6) 0.0108(6)
C29 0.0276(7) 0.0270(7) 0.0268(7) 0.0001(6) 0.0019(6) 0.0096(6)
C30 0.0322(8) 0.0386(9) 0.0507(10) 0.0077(8) 0.0156(7) 0.0137(7)
C31 0.0589(13) 0.0627(14) 0.0577(13) 0.0058(11) 0.0308(11) 0.0158(11)
C32 0.0317(9) 0.0659(14) 0.0684(14) 0.0081(11) 0.0067(9) 0.0145(9)
C33 0.0409(9) 0.0264(8) 0.0470(10) 0.0078(7) 0.0072(8) 0.0108(7)
C34 0.0806(16) 0.0474(12) 0.0561(13) 0.0189(10) -0.0014(12) 0.0285(11)
C35 0.0760(15) 0.0356(10) 0.0585(13) -0.0059(9) 0.0057(11) 0.0243(10)
C36 0.136(3) 0.090(2) 0.072(2) 0.0182(18) 0.020(2) 0.016(2)

loop_
_atom_type_symbol
_atom_type_description
_atom_type_scat_dispersion_real
_atom_type_scat_dispersion_imag
_atom_type_scat_source
C C 0.0033 0.0016 'International Tables Vol C Tables 4.2.6.8 and 6.1.1.4'
H H 0.0000 0.0000 'International Tables Vol C Tables 4.2.6.8 and 6.1.1.4'
N N 0.0061 0.0033 'International Tables Vol C Tables 4.2.6.8 and 6.1.1.4'
O O 0.0106 0.0060 'International Tables Vol C Tables 4.2.6.8 and 6.1.1.4'
P P 0.1023 0.0942 'International Tables Vol C Tables 4.2.6.8 and 6.1.1.4'
Cl Cl 0.1484 0.1585 'International Tables Vol C Tables 4.2.6.8 and 6.1.1.4'
Pd Pd -0.9988 1.0072 'International Tables Vol C Tables 4.2.6.8 and 6.1.1.4'

loop_
_geom_angle_atom_site_label_1
_geom_angle_atom_site_label_2
_geom_angle_atom_site_label_3
_geom_angle
_geom_angle_site_symmetry_1
_geom_angle_site_symmetry_3
_geom_angle_publ_flag
C20 P1 C8 106.79(7) . . ?
C20 P1 C14 103.43(7) . . ?
C8 P1 C14 105.96(8) . . ?
C20 P1 Pd1 108.25(5) . . ?
C8 P1 Pd1 112.10(5) . . ?
C14 P1 Pd1 119.37(6) . . ?
C29 O1 Pd1 128.93(10) . . ?
C1 Pd1 O1 172.07(6) . . ?
C1 Pd1 P1 92.81(5) . . ?
O1 Pd1 P1 93.48(3) . . ?
C1 Pd1 Cl1 88.16(5) . . ?
O1 Pd1 Cl1 85.32(3) . . ?
P1 Pd1 Cl1 177.002(17) . . ?
C28 N1 C26 108.14(13) . . ?
C28 N1 C27 126.79(14) . . ?
C26 N1 C27 123.81(14) . . ?
C29 N2 C30 124.84(14) . . ?
C29 N2 C33 119.06(14) . . ?
C30 N2 C33 115.90(13) . . ?
C6 C1 C2 119.12(18) . . ?
C6 C1 Pd1 121.04(15) . . ?
C2 C1 Pd1 119.46(15) . . ?
C3 C2 C1 120.9(2) . . ?
C3 C2 H2A 119.6 . . ?
C1 C2 H2A 119.6 . . ?
C4 C3 C2 119.6(2) . . ?
C4 C3 H3A 120.2 . . ?
C2 C3 H3A 120.2 . . ?
C5 C4 C3 120.3(2) . . ?
C5 C4 H4A 119.9 . . ?
C3 C4 H4A 119.9 . . ?
C4 C5 C6 121.7(2) . . ?
C4 C5 H5A 119.1 . . ?
C6 C5 H5A 119.1 . . ?
C1 C6 C5 118.3(2) . . ?
C1 C6 C7 122.48(19) . . ?
C5 C6 C7 119.1(2) . . ?
C6 C7 H7A 109.5 . . ?
C6 C7 H7B 109.5 . . ?
H7A C7 H7B 109.5 . . ?
C6 C7 H7C 109.5 . . ?
H7A C7 H7C 109.5 . . ?
H7B C7 H7C 109.5 . . ?
C9 C8 C13 110.86(15) . . ?
C9 C8 P1 114.35(12) . . ?
C13 C8 P1 109.20(11) . . ?
C9 C8 H8A 107.4 . . ?
C13 C8 H8A 107.4 . . ?
P1 C8 H8A 107.4 . . ?
C8 C9 C10 111.26(16) . . ?
C8 C9 H9A 109.4 . . ?
C10 C9 H9A 109.4 . . ?
C8 C9 H9B 109.4 . . ?
C10 C9 H9B 109.4 . . ?
H9A C9 H9B 108.0 . . ?
C11 C10 C9 111.86(18) . . ?
C11 C10 H10A 109.2 . . ?
C9 C10 H10A 109.2 . . ?
C11 C10 H10B 109.2 . . ?
C9 C10 H10B 109.2 . . ?
H10A C10 H10B 107.9 . . ?
C12 C11 C10 111.07(18) . . ?
C12 C11 H11A 109.4 . . ?
C10 C11 H11A 109.4 . . ?
C12 C11 H11B 109.4 . . ?
C10 C11 H11B 109.4 . . ?
H11A C11 H11B 108.0 . . ?
C11 C12 C13 111.28(17) . . ?
C11 C12 H12A 109.4 . . ?
C13 C12 H12A 109.4 . . ?
C11 C12 H12B 109.4 . . ?
C13 C12 H12B 109.4 . . ?
H12A C12 H12B 108.0 . . ?
C12 C13 C8 111.82(15) . . ?
C12 C13 H13A 109.3 . . ?
C8 C13 H13A 109.3 . . ?
C12 C13 H13B 109.3 . . ?
C8 C13 H13B 109.3 . . ?
H13A C13 H13B 107.9 . . ?
C19 C14 C15 111.25(16) . . ?
C19 C14 P1 109.91(13) . . ?
C15 C14 P1 114.41(12) . . ?
C19 C14 H14A 107.0 . . ?
C15 C14 H14A 107.0 . . ?
P1 C14 H14A 107.0 . . ?
C16 C15 C14 110.42(17) . . ?
C16 C15 H15A 109.6 . . ?
C14 C15 H15A 109.6 . . ?
C16 C15 H15B 109.6 . . ?
C14 C15 H15B 109.6 . . ?
H15A C15 H15B 108.1 . . ?
C17 C16 C15 111.6(2) . . ?
C17 C16 H16A 109.3 . . ?
C15 C16 H16A 109.3 . . ?
C17 C16 H16B 109.3 . . ?
C15 C16 H16B 109.3 . . ?
H16A C16 H16B 108.0 . . ?
C16 C17 C18 111.3(2) . . ?
C16 C17 H17A 109.4 . . ?
C18 C17 H17A 109.4 . . ?
C16 C17 H17B 109.4 . . ?
C18 C17 H17B 109.4 . . ?
H17A C17 H17B 108.0 . . ?
C17 C18 C19 110.8(2) . . ?
C17 C18 H18A 109.5 . . ?
C19 C18 H18A 109.5 . . ?
C17 C18 H18B 109.5 . . ?
C19 C18 H18B 109.5 . . ?
H18A C18 H18B 108.1 . . ?
C14 C19 C18 111.3(2) . . ?
C14 C19 H19A 109.4 . . ?
C18 C19 H19A 109.4 . . ?
C14 C19 H19B 109.4 . . ?
C18 C19 H19B 109.4 . . ?
H19A C19 H19B 108.0 . . ?
C28 C20 C21 105.18(13) . . ?
C28 C20 P1 123.30(12) . . ?
C21 C20 P1 130.18(12) . . ?
C22 C21 C26 117.16(15) . . ?
C22 C21 C20 136.09(16) . . ?
C26 C21 C20 106.70(14) . . ?
C23 C22 C21 119.48(19) . . ?
C23 C22 H22A 120.3 . . ?
C21 C22 H22A 120.3 . . ?
C22 C23 C24 121.60(19) . . ?
C22 C23 H23A 119.2 . . ?
C24 C23 H23A 119.2 . . ?
C25 C24 C23 120.83(18) . . ?
C25 C24 H24A 119.6 . . ?
C23 C24 H24A 119.6 . . ?
C24 C25 C26 117.41(19) . . ?
C24 C25 H25A 121.3 . . ?
C26 C25 H25A 121.3 . . ?
N1 C26 C25 127.76(16) . . ?
N1 C26 C21 108.89(14) . . ?
C25 C26 C21 123.35(16) . . ?
N1 C27 H27A 109.5 . . ?
N1 C27 H27B 109.5 . . ?
H27A C27 H27B 109.5 . . ?
N1 C27 H27C 109.5 . . ?
H27A C27 H27C 109.5 . . ?
H27B C27 H27C 109.5 . . ?
N1 C28 C20 110.86(14) . . ?
N1 C28 C29 122.87(14) . . ?
C20 C28 C29 126.24(14) . . ?
O1 C29 N2 120.20(14) . . ?
O1 C29 C28 117.99(14) . . ?
N2 C29 C28 121.80(14) . . ?
N2 C30 C31 111.22(16) . . ?
N2 C30 C32 111.69(16) . . ?
C31 C30 C32 110.88(17) . . ?
N2 C30 H30A 107.6 . . ?
C31 C30 H30A 107.6 . . ?
C32 C30 H30A 107.6 . . ?
C30 C31 H31A 109.5 . . ?
C30 C31 H31B 109.5 . . ?
H31A C31 H31B 109.5 . . ?
C30 C31 H31C 109.5 . . ?
H31A C31 H31C 109.5 . . ?
H31B C31 H31C 109.5 . . ?
C30 C32 H32A 109.5 . . ?
C30 C32 H32B 109.5 . . ?
H32A C32 H32B 109.5 . . ?
C30 C32 H32C 109.5 . . ?
H32A C32 H32C 109.5 . . ?
H32B C32 H32C 109.5 . . ?
N2 C33 C35 111.81(15) . . ?
N2 C33 C34 113.06(15) . . ?
C35 C33 C34 112.16(18) . . ?
N2 C33 H33A 106.4 . . ?
C35 C33 H33A 106.4 . . ?
C34 C33 H33A 106.4 . . ?
C33 C34 H34A 109.5 . . ?
C33 C34 H34B 109.5 . . ?
H34A C34 H34B 109.5 . . ?
C33 C34 H34C 109.5 . . ?
H34A C34 H34C 109.5 . . ?
H34B C34 H34C 109.5 . . ?
C33 C35 H35A 109.5 . . ?
C33 C35 H35B 109.5 . . ?
H35A C35 H35B 109.5 . . ?
C33 C35 H35C 109.5 . . ?
H35A C35 H35C 109.5 . . ?
H35B C35 H35C 109.5 . . ?
Cl3 C36 Cl2 115.4(2) . . ?
Cl3 C36 H36A 108.4 . . ?
Cl2 C36 H36A 108.4 . . ?
Cl3 C36 H36B 108.4 . . ?
Cl2 C36 H36B 108.4 . . ?
H36A C36 H36B 107.5 . . ?

loop_
_geom_bond_atom_site_label_1
_geom_bond_atom_site_label_2
_geom_bond_distance
_geom_bond_site_symmetry_2
_geom_bond_publ_flag
P1 C20 1.8214(16) . ?
P1 C8 1.8396(16) . ?
P1 C14 1.8453(17) . ?
P1 Pd1 2.2575(4) . ?
O1 C29 1.2457(19) . ?
O1 Pd1 2.1304(12) . ?
Pd1 C1 1.9815(17) . ?
Pd1 Cl1 2.3600(4) . ?
Cl2 C36 1.713(4) . ?
Cl3 C36 1.710(4) . ?
N1 C28 1.372(2) . ?
N1 C26 1.373(2) . ?
N1 C27 1.458(2) . ?
N2 C29 1.331(2) . ?
N2 C30 1.487(2) . ?
N2 C33 1.494(2) . ?
C1 C6 1.392(3) . ?
C1 C2 1.398(3) . ?
C2 C3 1.387(3) . ?
C2 H2A 0.9300 . ?
C3 C4 1.370(4) . ?
C3 H3A 0.9300 . ?
C4 C5 1.359(4) . ?
C4 H4A 0.9300 . ?
C5 C6 1.404(3) . ?
C5 H5A 0.9300 . ?
C6 C7 1.501(4) . ?
C7 H7A 0.9600 . ?
C7 H7B 0.9600 . ?
C7 H7C 0.9600 . ?
C8 C9 1.528(2) . ?
C8 C13 1.529(2) . ?
C8 H8A 0.9800 . ?
C9 C10 1.529(3) . ?
C9 H9A 0.9700 . ?
C9 H9B 0.9700 . ?
C10 C11 1.515(3) . ?
C10 H10A 0.9700 . ?
C10 H10B 0.9700 . ?
C11 C12 1.514(3) . ?
C11 H11A 0.9700 . ?
C11 H11B 0.9700 . ?
C12 C13 1.523(3) . ?
C12 H12A 0.9700 . ?
C12 H12B 0.9700 . ?
C13 H13A 0.9700 . ?
C13 H13B 0.9700 . ?
C14 C19 1.522(3) . ?
C14 C15 1.533(2) . ?
C14 H14A 0.9800 . ?
C15 C16 1.522(3) . ?
C15 H15A 0.9700 . ?
C15 H15B 0.9700 . ?
C16 C17 1.495(4) . ?
C16 H16A 0.9700 . ?
C16 H16B 0.9700 . ?
C17 C18 1.524(4) . ?
C17 H17A 0.9700 . ?
C17 H17B 0.9700 . ?
C18 C19 1.528(3) . ?
C18 H18A 0.9700 . ?
C18 H18B 0.9700 . ?
C19 H19A 0.9700 . ?
C19 H19B 0.9700 . ?
C20 C28 1.387(2) . ?
C20 C21 1.453(2) . ?
C21 C22 1.405(2) . ?
C21 C26 1.406(2) . ?
C22 C23 1.374(3) . ?
C22 H22A 0.9300 . ?
C23 C24 1.396(3) . ?
C23 H23A 0.9300 . ?
C24 C25 1.368(3) . ?
C24 H24A 0.9300 . ?
C25 C26 1.394(2) . ?
C25 H25A 0.9300 . ?
C27 H27A 0.9600 . ?
C27 H27B 0.9600 . ?
C27 H27C 0.9600 . ?
C28 C29 1.492(2) . ?
C30 C31 1.525(3) . ?
C30 C32 1.528(3) . ?
C30 H30A 0.9800 . ?
C31 H31A 0.9600 . ?
C31 H31B 0.9600 . ?
C31 H31C 0.9600 . ?
C32 H32A 0.9600 . ?
C32 H32B 0.9600 . ?
C32 H32C 0.9600 . ?
C33 C35 1.520(3) . ?
C33 C34 1.521(3) . ?
C33 H33A 0.9800 . ?
C34 H34A 0.9600 . ?
C34 H34B 0.9600 . ?
C34 H34C 0.9600 . ?
C35 H35A 0.9600 . ?
C35 H35B 0.9600 . ?
C35 H35C 0.9600 . ?
C36 H36A 0.9700 . ?
C36 H36B 0.9700 . ?

loop_
_geom_hbond_atom_site_label_D
_geom_hbond_atom_site_label_H
_geom_hbond_atom_site_label_A
_geom_hbond_distance_DH
_geom_hbond_distance_HA
_geom_hbond_distance_DA
_geom_hbond_angle_DHA
_geom_hbond_site_symmetry_A
_geom_hbond_publ_flag
C27 H27B Cl1 0.96 2.74 3.4154(19) 127.8 2_665 yes
C30 H30A N1 0.98 2.42 3.155(2) 131.8 . yes
C32 H32B Cl1 0.96 2.82 3.747(2) 162.9 1_455 yes
C34 H34B O1 0.96 2.41 2.919(3) 112.8 . yes
C35 H35A Cl1 0.96 2.98 3.932(3) 170.4 2_665 yes
C35 H35C O1 0.96 2.43 2.927(3) 112.2 . yes
C36 H36A Cl1 0.97 2.52 3.395(4) 150.1 . yes

loop_
_geom_torsion_atom_site_label_1
_geom_torsion_atom_site_label_2
_geom_torsion_atom_site_label_3
_geom_torsion_atom_site_label_4
_geom_torsion
_geom_torsion_site_symmetry_1
_geom_torsion_site_symmetry_2
_geom_torsion_site_symmetry_3
_geom_torsion_site_symmetry_4
_geom_torsion_publ_flag
C6 C1 C2 C3 1.2(3) . . . . ?
Pd1 C1 C2 C3 174.24(16) . . . . ?
C1 C2 C3 C4 1.0(3) . . . . ?
C2 C3 C4 C5 -1.5(4) . . . . ?
C3 C4 C5 C6 -0.2(4) . . . . ?
C2 C1 C6 C5 -2.7(3) . . . . ?
Pd1 C1 C6 C5 -175.68(16) . . . . ?
C2 C1 C6 C7 175.3(2) . . . . ?
Pd1 C1 C6 C7 2.4(3) . . . . ?
C4 C5 C6 C1 2.3(4) . . . . ?
C4 C5 C6 C7 -175.8(2) . . . . ?
C20 P1 C8 C9 -49.83(14) . . . . ?
C14 P1 C8 C9 59.96(14) . . . . ?
Pd1 P1 C8 C9 -168.22(11) . . . . ?
C20 P1 C8 C13 75.03(13) . . . . ?
C14 P1 C8 C13 -175.18(12) . . . . ?
Pd1 P1 C8 C13 -43.37(13) . . . . ?
C13 C8 C9 C10 53.8(2) . . . . ?
P1 C8 C9 C10 177.81(14) . . . . ?
C8 C9 C10 C11 -54.9(2) . . . . ?
C9 C10 C11 C12 55.7(3) . . . . ?
C10 C11 C12 C13 -55.7(3) . . . . ?
C11 C12 C13 C8 55.6(2) . . . . ?
C9 C8 C13 C12 -54.5(2) . . . . ?
P1 C8 C13 C12 178.63(14) . . . . ?
C20 P1 C14 C19 -69.54(15) . . . . ?
C8 P1 C14 C19 178.30(13) . . . . ?
Pd1 P1 C14 C19 50.71(15) . . . . ?
C20 P1 C14 C15 164.47(14) . . . . ?
C8 P1 C14 C15 52.31(16) . . . . ?
Pd1 P1 C14 C15 -75.28(15) . . . . ?
C19 C14 C15 C16 55.0(2) . . . . ?
P1 C14 C15 C16 -179.74(17) . . . . ?
C14 C15 C16 C17 -56.5(3) . . . . ?
C15 C16 C17 C18 57.3(3) . . . . ?
C16 C17 C18 C19 -56.1(4) . . . . ?
C15 C14 C19 C18 -54.7(3) . . . . ?
P1 C14 C19 C18 177.53(18) . . . . ?
C17 C18 C19 C14 54.8(3) . . . . ?
C8 P1 C20 C28 -101.01(14) . . . . ?
C14 P1 C20 C28 147.44(14) . . . . ?
Pd1 P1 C20 C28 19.87(15) . . . . ?
C8 P1 C20 C21 94.26(16) . . . . ?
C14 P1 C20 C21 -17.29(17) . . . . ?
Pd1 P1 C20 C21 -144.85(14) . . . . ?
C28 C20 C21 C22 172.4(2) . . . . ?
P1 C20 C21 C22 -20.7(3) . . . . ?
C28 C20 C21 C26 -4.80(18) . . . . ?
P1 C20 C21 C26 162.01(13) . . . . ?
C26 C21 C22 C23 -3.3(3) . . . . ?
C20 C21 C22 C23 179.7(2) . . . . ?
C21 C22 C23 C24 -0.3(3) . . . . ?
C22 C23 C24 C25 2.4(4) . . . . ?
C23 C24 C25 C26 -0.8(3) . . . . ?
C28 N1 C26 C25 179.72(18) . . . . ?
C27 N1 C26 C25 11.8(3) . . . . ?
C28 N1 C26 C21 -1.08(19) . . . . ?
C27 N1 C26 C21 -169.03(16) . . . . ?
C24 C25 C26 N1 176.05(19) . . . . ?
C24 C25 C26 C21 -3.0(3) . . . . ?
C22 C21 C26 N1 -174.17(16) . . . . ?
C20 C21 C26 N1 3.68(19) . . . . ?
C22 C21 C26 C25 5.1(3) . . . . ?
C20 C21 C26 C25 -177.08(17) . . . . ?
C26 N1 C28 C20 -2.15(19) . . . . ?
C27 N1 C28 C20 165.34(16) . . . . ?
C26 N1 C28 C29 176.03(14) . . . . ?
C27 N1 C28 C29 -16.5(3) . . . . ?
C21 C20 C28 N1 4.31(18) . . . . ?
P1 C20 C28 N1 -163.65(12) . . . . ?
C21 C20 C28 C29 -173.78(15) . . . . ?
P1 C20 C28 C29 18.3(2) . . . . ?
Pd1 O1 C29 N2 -135.66(13) . . . . ?
Pd1 O1 C29 C28 43.2(2) . . . . ?
C30 N2 C29 O1 173.76(15) . . . . ?
C33 N2 C29 O1 -0.9(2) . . . . ?
C30 N2 C29 C28 -5.0(2) . . . . ?
C33 N2 C29 C28 -179.70(14) . . . . ?
N1 C28 C29 O1 126.73(17) . . . . ?
C20 C28 C29 O1 -55.4(2) . . . . ?
N1 C28 C29 N2 -54.4(2) . . . . ?
C20 C28 C29 N2 123.43(18) . . . . ?
C29 N2 C30 C31 -108.07(19) . . . . ?
C33 N2 C30 C31 66.7(2) . . . . ?
C29 N2 C30 C32 127.47(18) . . . . ?
C33 N2 C30 C32 -57.7(2) . . . . ?
C29 N2 C33 C35 -64.3(2) . . . . ?
C30 N2 C33 C35 120.59(18) . . . . ?
C29 N2 C33 C34 63.5(2) . . . . ?
C30 N2 C33 C34 -111.68(19) . . . . ?
